data_7219060
loop_
_publ_author_name
'Ren, XiaoMing'
'Sui, Yun-Xia'
'Chen, Tian-Yu'
'Ning, Wei-Hua'

_publ_section_title
;
 Investigation of structural and magnetic properties for two
 one-dimensional platinum-bis-dithiolene spin-Peierls-like transition
 salts
;
_journal_name_full 'RSC Adv.'
_journal_paper_doi 10.1039/C4RA14505D
_journal_year 2014
_chemical_formula_sum 'C20 H6 Cl D5 N5 Pt S4'
_chemical_formula_weight 685.16
_chemical_name_systematic
; 
 ? 
;
_space_group_IT_number 14
_symmetry_cell_setting monoclinic
_symmetry_space_group_name_Hall '-P 2ybc'
_symmetry_space_group_name_H-M 'P 1 21/c 1'
_atom_sites_solution_hydrogens geom
_atom_sites_solution_primary direct
_atom_sites_solution_secondary difmap
_audit_creation_method SHELXL-97
_audit_update_record
;
2014-07-01 deposited with the CCDC.
2014-12-12 downloaded from the CCDC.
;
_cell_angle_alpha 90.00
_cell_angle_beta 103.857(4)
_cell_angle_gamma 90.00
_cell_formula_units_Z 4
_cell_length_a 12.2420(18)
_cell_length_b 26.527(4)
_cell_length_c 7.3442(10)
_cell_measurement_temperature 293(2)
_cell_volume 2315.6(6)
_computing_structure_refinement 'SHELXL-97 (Sheldrick, 1997)'
_computing_structure_solution 'SHELXS-97 (Sheldrick, 1990)'
_diffrn_ambient_temperature 293(2)
_diffrn_measured_fraction_theta_full 0.991
_diffrn_measured_fraction_theta_max 0.991
_diffrn_measurement_device_type 'CCD area detector'
_diffrn_measurement_method 'phi and omega scans'
_diffrn_radiation_monochromator graphite
_diffrn_radiation_source 'fine-focus sealed tube'
_diffrn_radiation_type MoK\a
_diffrn_radiation_wavelength 0.71073
_diffrn_reflns_av_R_equivalents 0.0934
_diffrn_reflns_av_sigmaI/netI 0.1194
_diffrn_reflns_limit_h_max 15
_diffrn_reflns_limit_h_min -13
_diffrn_reflns_limit_k_max 34
_diffrn_reflns_limit_k_min -34
_diffrn_reflns_limit_l_max 9
_diffrn_reflns_limit_l_min -8
_diffrn_reflns_number 23462
_diffrn_reflns_theta_full 27.60
_diffrn_reflns_theta_max 27.60
_diffrn_reflns_theta_min 1.71
_exptl_absorpt_coefficient_mu 6.554
_exptl_absorpt_correction_T_max 0.592
_exptl_absorpt_correction_T_min 0.405
_exptl_absorpt_correction_type multi-scan
_exptl_absorpt_process_details 'SADABS; Bruker, 2000'
_exptl_crystal_colour black
_exptl_crystal_density_diffrn 1.965
_exptl_crystal_density_method 'not measured'
_exptl_crystal_description rod
_exptl_crystal_F_000 1300
_exptl_crystal_size_max 0.18
_exptl_crystal_size_mid 0.12
_exptl_crystal_size_min 0.08
_refine_diff_density_max 1.170
_refine_diff_density_min -0.613
_refine_diff_density_rms 0.143
_refine_ls_extinction_method none
_refine_ls_goodness_of_fit_ref 0.973
_refine_ls_hydrogen_treatment mixed
_refine_ls_matrix_type full
_refine_ls_number_parameters 283
_refine_ls_number_reflns 5327
_refine_ls_number_restraints 0
_refine_ls_restrained_S_all 0.973
_refine_ls_R_factor_all 0.1396
_refine_ls_R_factor_gt 0.0504
_refine_ls_shift/su_max 0.001
_refine_ls_shift/su_mean 0.000
_refine_ls_structure_factor_coef Fsqd
_refine_ls_weighting_details 'calc w=1/[\s^2^(Fo^2^)+(0.0347P)^2^+0.0000P] where P=(Fo^2^+2Fc^2^)/3'
_refine_ls_weighting_scheme calc
_refine_ls_wR_factor_gt 0.0757
_refine_ls_wR_factor_ref 0.0933
_reflns_number_gt 2841
_reflns_number_total 5327
_reflns_threshold_expression >2sigma(I)
_cod_data_source_file c4ra14505d2.cif
_cod_data_source_block 1
_cod_depositor_comments
;
The following automatic conversions were performed:

'_symmetry_cell_setting' value 'Monoclinic' changed to 'monoclinic'
according to
/usr/data/users/saulius/crontab/automatic-downloads/rss-feeds/RSC/lib/dictionaries/cif_core.dic
dictionary named 'cif_core.dic' version 2.4.2 from 2011-04-26.

Automatic conversion script
Id: cif_fix_values 2935 2014-11-11 08:27:57Z andrius 
;
_cod_original_sg_symbol_H-M 'P 21/c'
_cod_database_code 7219060

loop_
_symmetry_equiv_pos_as_xyz
'x, y, z'
'-x, y+1/2, -z+1/2'
'-x, -y, -z'
'x, -y-1/2, z-1/2'

loop_
_atom_site_label
_atom_site_type_symbol
_atom_site_fract_x
_atom_site_fract_y
_atom_site_fract_z
_atom_site_U_iso_or_equiv
_atom_site_adp_type
_atom_site_occupancy
_atom_site_symmetry_multiplicity
_atom_site_calc_flag
_atom_site_refinement_flags
Pt1 Pt 0.22602(2) 0.273792(11) 0.46036(4) 0.04885(12) Uani 1 1 d .
S1 S 0.37107(15) 0.21990(7) 0.5573(3) 0.0562(5) Uani 1 1 d .
S2 S 0.10750(15) 0.20772(7) 0.3862(3) 0.0556(5) Uani 1 1 d .
S3 S 0.33960(16) 0.34160(7) 0.5498(3) 0.0581(5) Uani 1 1 d .
S4 S 0.07786(15) 0.32569(7) 0.3602(3) 0.0610(5) Uani 1 1 d .
N1 N 0.4368(6) 0.0858(3) 0.6231(11) 0.094(2) Uani 1 1 d .
N2 N 0.0940(6) 0.0714(3) 0.3976(10) 0.090(2) Uani 1 1 d .
N3 N 0.3282(7) 0.4779(3) 0.6045(11) 0.096(2) Uani 1 1 d .
N4 N -0.0142(7) 0.4541(3) 0.3464(11) 0.102(3) Uani 1 1 d .
C1 C 0.3790(6) 0.1191(3) 0.5772(10) 0.059(2) Uani 1 1 d .
C2 C 0.3086(6) 0.1622(3) 0.5251(9) 0.054(2) Uani 1 1 d .
C3 C 0.1955(6) 0.1569(3) 0.4493(8) 0.0502(18) Uani 1 1 d .
C4 C 0.1399(6) 0.1088(3) 0.4216(10) 0.061(2) Uani 1 1 d .
C5 C 0.2921(7) 0.4395(3) 0.5566(11) 0.068(2) Uani 1 1 d .
C6 C 0.2459(6) 0.3912(3) 0.5016(9) 0.058(2) Uani 1 1 d .
C7 C 0.1340(7) 0.3842(3) 0.4192(9) 0.0559(19) Uani 1 1 d .
C8 C 0.0558(8) 0.4245(3) 0.3811(11) 0.071(2) Uani 1 1 d .
Cl1 Cl 0.7517(2) 0.32968(9) -0.0015(3) 0.0986(8) Uani 1 1 d .
N5 N 0.7187(5) 0.0780(2) 0.1217(8) 0.0536(15) Uani 1 1 d .
C9 C 0.8141(7) 0.0609(3) 0.2283(12) 0.069(2) Uani 1 1 d .
D9 D 0.8808 0.0655 0.1907 0.083 Uiso 1 1 d R
C10 C 0.8151(9) 0.0370(3) 0.3916(15) 0.088(3) Uani 1 1 d .
D10 D 0.875(7) 0.026(3) 0.447(12) 0.105 Uiso 1 1 d .
C11 C 0.7159(11) 0.0304(3) 0.4443(13) 0.098(3) Uani 1 1 d .
D11 D 0.7154 0.0142 0.5563 0.117 Uiso 1 1 d R
C12 C 0.6183(9) 0.0478(3) 0.3308(17) 0.098(3) Uani 1 1 d .
D12 D 0.5499 0.0435 0.3631 0.118 Uiso 1 1 d R
C13 C 0.6239(7) 0.0717(3) 0.1713(13) 0.078(2) Uani 1 1 d .
D13 D 0.5578 0.0840 0.0936 0.093 Uiso 1 1 d R
C14 C 0.7192(6) 0.1042(3) -0.0561(9) 0.066(2) Uani 1 1 d .
H14A H 0.7835(6) 0.0929(3) -0.1009(9) 0.080 Uiso 1 1 d R
H14B H 0.6516(6) 0.0954(3) -0.1498(9) 0.080 Uiso 1 1 d R
C15 C 0.7248(6) 0.1608(3) -0.0323(9) 0.0486(18) Uani 1 1 d .
C16 C 0.6310(6) 0.1906(3) -0.0846(10) 0.069(2) Uani 1 1 d .
H16 H 0.5611(6) 0.1755(3) -0.1287(10) 0.083 Uiso 1 1 d R
C17 C 0.6377(7) 0.2427(3) -0.0734(11) 0.071(2) Uani 1 1 d .
H17 H 0.5736(7) 0.2626(3) -0.1096(11) 0.085 Uiso 1 1 d R
C18 C 0.7398(7) 0.2639(3) -0.0087(10) 0.059(2) Uani 1 1 d .
C19 C 0.8355(7) 0.2360(3) 0.0463(11) 0.070(2) Uani 1 1 d .
H19 H 0.9049(7) 0.2516(3) 0.0907(11) 0.084 Uiso 1 1 d R
C20 C 0.8276(6) 0.1841(3) 0.0350(10) 0.067(2) Uani 1 1 d .
H20 H 0.8921(6) 0.1645(3) 0.0731(10) 0.080 Uiso 1 1 d R

loop_
_atom_site_aniso_label
_atom_site_aniso_U_11
_atom_site_aniso_U_22
_atom_site_aniso_U_33
_atom_site_aniso_U_23
_atom_site_aniso_U_13
_atom_site_aniso_U_12
Pt1 0.04371(19) 0.0573(2) 0.04460(19) 0.00538(14) 0.00873(13) -0.00190(15)
S1 0.0401(11) 0.0647(13) 0.0605(12) 0.0052(9) 0.0051(9) -0.0033(9)
S2 0.0408(11) 0.0638(12) 0.0573(12) 0.0036(9) 0.0019(9) -0.0012(9)
S3 0.0457(12) 0.0614(12) 0.0643(13) 0.0069(9) 0.0077(10) -0.0051(10)
S4 0.0464(12) 0.0675(13) 0.0658(13) 0.0027(10) 0.0068(10) 0.0029(10)
N1 0.077(6) 0.073(5) 0.122(6) 0.004(5) 0.002(5) 0.019(4)
N2 0.080(6) 0.065(5) 0.114(6) -0.006(5) -0.001(5) -0.010(4)
N3 0.108(7) 0.067(5) 0.103(6) 0.010(5) 0.009(5) -0.011(5)
N4 0.089(6) 0.094(6) 0.110(6) -0.009(5) -0.002(5) 0.024(5)
C1 0.042(5) 0.062(6) 0.068(5) -0.004(4) 0.005(4) -0.003(4)
C2 0.056(5) 0.068(5) 0.035(4) -0.004(3) 0.002(4) 0.001(4)
C3 0.056(5) 0.053(5) 0.038(4) 0.001(3) 0.005(4) -0.009(4)
C4 0.052(5) 0.060(5) 0.066(5) 0.002(4) 0.005(4) 0.006(4)
C5 0.070(6) 0.056(6) 0.076(6) 0.012(5) 0.015(5) 0.000(5)
C6 0.053(6) 0.067(6) 0.055(5) 0.014(4) 0.013(4) -0.001(4)
C7 0.053(5) 0.062(5) 0.050(4) 0.007(4) 0.009(4) 0.003(4)
C8 0.066(6) 0.073(6) 0.071(6) -0.001(5) 0.009(5) -0.005(5)
Cl1 0.163(3) 0.0644(16) 0.0702(16) 0.0092(10) 0.0323(16) 0.0034(14)
N5 0.047(4) 0.052(4) 0.059(4) -0.003(3) 0.007(4) -0.002(3)
C9 0.052(6) 0.059(5) 0.088(7) -0.001(5) 0.002(5) -0.007(4)
C10 0.097(9) 0.056(6) 0.088(8) 0.017(5) -0.020(6) -0.001(6)
C11 0.163(12) 0.059(6) 0.081(7) -0.002(5) 0.047(8) -0.027(7)
C12 0.084(8) 0.079(7) 0.141(10) 0.012(7) 0.046(8) 0.006(6)
C13 0.060(6) 0.076(6) 0.099(7) 0.012(5) 0.022(5) -0.001(5)
C14 0.065(6) 0.076(6) 0.054(5) -0.015(4) 0.005(4) -0.004(4)
C15 0.043(4) 0.064(5) 0.037(4) 0.004(4) 0.005(3) 0.002(4)
C16 0.040(5) 0.080(6) 0.079(6) 0.000(5) 0.000(4) -0.001(5)
C17 0.058(6) 0.083(7) 0.073(6) 0.004(5) 0.018(5) 0.024(5)
C18 0.069(6) 0.072(6) 0.038(5) 0.006(4) 0.015(4) 0.005(5)
C19 0.057(6) 0.084(7) 0.061(5) 0.014(4) 0.001(4) -0.018(5)
C20 0.042(5) 0.077(6) 0.077(6) 0.021(5) 0.006(4) 0.010(5)

loop_
_atom_type_symbol
_atom_type_description
_atom_type_scat_dispersion_real
_atom_type_scat_dispersion_imag
_atom_type_scat_source
C C 0.0033 0.0016 'International Tables Vol C Tables 4.2.6.8 and 6.1.1.4'
H H 0.0000 0.0000 'International Tables Vol C Tables 4.2.6.8 and 6.1.1.4'
Cl Cl 0.1484 0.1585 'International Tables Vol C Tables 4.2.6.8 and 6.1.1.4'
N N 0.0061 0.0033 'International Tables Vol C Tables 4.2.6.8 and 6.1.1.4'
Pt Pt -1.7033 8.3905 'International Tables Vol C Tables 4.2.6.8 and 6.1.1.4'
S S 0.1246 0.1234 'International Tables Vol C Tables 4.2.6.8 and 6.1.1.4'
D D 0.0000 0.0000 'International Tables Vol C Tables 4.2.6.8 and 6.1.1.4'

loop_
_geom_angle_atom_site_label_1
_geom_angle_atom_site_label_2
_geom_angle_atom_site_label_3
_geom_angle
S4 Pt1 S2 88.57(7)
S4 Pt1 S1 178.32(7)
S2 Pt1 S1 89.77(7)
S4 Pt1 S3 89.99(7)
S2 Pt1 S3 176.29(7)
S1 Pt1 S3 91.69(7)
C2 S1 Pt1 103.4(3)
C3 S2 Pt1 102.7(2)
C6 S3 Pt1 102.3(3)
C7 S4 Pt1 103.2(3)
N1 C1 C2 177.8(9)
C3 C2 C1 120.9(6)
C3 C2 S1 121.7(5)
C1 C2 S1 117.4(5)
C2 C3 C4 123.1(6)
C2 C3 S2 122.4(5)
C4 C3 S2 114.4(5)
N2 C4 C3 178.4(9)
N3 C5 C6 178.3(9)
C7 C6 C5 122.4(7)
C7 C6 S3 122.1(6)
C5 C6 S3 115.5(6)
C6 C7 C8 122.8(7)
C6 C7 S4 122.2(6)
C8 C7 S4 115.0(6)
N4 C8 C7 174.3(10)
C13 N5 C9 120.6(7)
C13 N5 C14 119.8(7)
C9 N5 C14 119.6(6)
N5 C9 C10 120.3(8)
C9 C10 C11 119.3(9)
C12 C11 C10 119.4(9)
C13 C12 C11 118.1(9)
N5 C13 C12 122.4(9)
H14B C14 H14A 107.9
H14B C14 N5 109.2(4)
H14A C14 N5 109.1(4)
H14B C14 C15 109.3(4)
H14A C14 C15 109.2(4)
N5 C14 C15 112.0(5)
C16 C15 C20 118.1(7)
C16 C15 C14 121.9(7)
C20 C15 C14 119.9(7)
H16 C16 C15 119.2(5)
H16 C16 C17 119.1(5)
C15 C16 C17 121.7(7)
H17 C17 C18 120.7(5)
H17 C17 C16 121.0(5)
C18 C17 C16 118.2(7)
C17 C18 C19 122.5(8)
C17 C18 Cl1 119.3(7)
C19 C18 Cl1 118.2(7)
H19 C19 C18 120.7(5)
H19 C19 C20 120.6(5)
C18 C19 C20 118.7(7)
H20 C20 C19 119.7(5)
H20 C20 C15 119.5(5)
C19 C20 C15 120.8(7)

loop_
_geom_bond_atom_site_label_1
_geom_bond_atom_site_label_2
_geom_bond_distance
Pt1 S4 2.2554(19)
Pt1 S2 2.2573(19)
Pt1 S1 2.2580(18)
Pt1 S3 2.2722(19)
S1 C2 1.703(7)
S2 C3 1.719(7)
S3 C6 1.725(8)
S4 C7 1.711(8)
N1 C1 1.130(9)
N2 C4 1.132(9)
N3 C5 1.132(9)
N4 C8 1.145(9)
C1 C2 1.428(10)
C2 C3 1.370(9)
C3 C4 1.437(10)
C5 C6 1.421(11)
C6 C7 1.371(9)
C7 C8 1.417(10)
Cl1 C18 1.751(8)
N5 C13 1.309(9)
N5 C9 1.321(8)
N5 C14 1.480(8)
C9 C10 1.354(12)
C10 C11 1.370(13)
C11 C12 1.364(12)
C12 C13 1.348(11)
C14 H14B 0.9700
C14 H14A 0.9700
C14 C15 1.509(10)
C15 C16 1.372(9)
C15 C20 1.383(9)
C16 H16 0.9300
C16 C17 1.386(11)
C17 H17 0.9300
C17 C18 1.349(10)
C18 C19 1.363(10)
C19 H19 0.9300
C19 C20 1.381(10)
C20 H20 0.9300

loop_
_geom_torsion_atom_site_label_1
_geom_torsion_atom_site_label_2
_geom_torsion_atom_site_label_3
_geom_torsion_atom_site_label_4
_geom_torsion
S4 Pt1 S1 C2 -10(2)
S2 Pt1 S1 C2 -1.5(2)
S3 Pt1 S1 C2 175.1(2)
S4 Pt1 S2 C3 -179.4(2)
S1 Pt1 S2 C3 0.8(2)
S3 Pt1 S2 C3 -112.3(10)
S4 Pt1 S3 C6 3.2(2)
S2 Pt1 S3 C6 -63.8(11)
S1 Pt1 S3 C6 -176.9(2)
S2 Pt1 S4 C7 173.6(2)
S1 Pt1 S4 C7 -178(53)
S3 Pt1 S4 C7 -2.9(2)
N1 C1 C2 C3 -145(23)
N1 C1 C2 S1 36(24)
Pt1 S1 C2 C3 2.1(6)
Pt1 S1 C2 C1 -179.0(5)
C1 C2 C3 C4 1.7(11)
S1 C2 C3 C4 -179.4(5)
C1 C2 C3 S2 179.5(5)
S1 C2 C3 S2 -1.6(9)
Pt1 S2 C3 C2 0.2(6)
Pt1 S2 C3 C4 178.2(5)
C2 C3 C4 N2 -170(32)
S2 C3 C4 N2 12(33)
N3 C5 C6 C7 85(34)
N3 C5 C6 S3 -93(34)
Pt1 S3 C6 C7 -3.1(6)
Pt1 S3 C6 C5 175.6(5)
C5 C6 C7 C8 0.5(11)
S3 C6 C7 C8 179.1(5)
C5 C6 C7 S4 -177.8(5)
S3 C6 C7 S4 0.8(9)
Pt1 S4 C7 C6 2.0(6)
Pt1 S4 C7 C8 -176.4(5)
C6 C7 C8 N4 -172(9)
S4 C7 C8 N4 7(10)
C13 N5 C9 C10 -0.7(11)
C14 N5 C9 C10 179.7(7)
N5 C9 C10 C11 0.6(13)
C9 C10 C11 C12 0.3(14)
C10 C11 C12 C13 -0.9(14)
C9 N5 C13 C12 0.0(12)
C14 N5 C13 C12 179.5(8)
C11 C12 C13 N5 0.9(14)
C13 N5 C14 H14B -36.3(7)
C9 N5 C14 H14B 143.2(5)
C13 N5 C14 H14A -154.1(5)
C9 N5 C14 H14A 25.5(6)
C13 N5 C14 C15 84.8(8)
C9 N5 C14 C15 -95.6(7)
H14B C14 C15 C16 20.9(7)
H14A C14 C15 C16 138.7(5)
N5 C14 C15 C16 -100.3(8)
H14B C14 C15 C20 -155.7(5)
H14A C14 C15 C20 -37.9(7)
N5 C14 C15 C20 83.1(8)
C20 C15 C16 H16 -179.2(4)
C14 C15 C16 H16 4.2(7)
C20 C15 C16 C17 0.8(10)
C14 C15 C16 C17 -175.9(6)
H16 C16 C17 H17 -0.2(5)
C15 C16 C17 H17 179.8(5)
H16 C16 C17 C18 179.8(5)
C15 C16 C17 C18 -0.1(11)
H17 C17 C18 C19 179.7(5)
C16 C17 C18 C19 -0.3(11)
H17 C17 C18 Cl1 -2.4(7)
C16 C17 C18 Cl1 177.5(5)
C17 C18 C19 H19 -179.9(5)
Cl1 C18 C19 H19 2.2(7)
C17 C18 C19 C20 0.1(11)
Cl1 C18 C19 C20 -177.8(5)
H19 C19 C20 H20 0.6(5)
C18 C19 C20 H20 -179.4(5)
H19 C19 C20 C15 -179.4(5)
C18 C19 C20 C15 0.6(11)
C16 C15 C20 H20 179.0(4)
C14 C15 C20 H20 -4.3(7)
C16 C15 C20 C19 -1.0(10)
C14 C15 C20 C19 175.7(6)
